data_4330509
loop_
_publ_author_name
'Alison R. Fout'
'Dianne J. Xiao'
'Qinliang Zhao'
'T. David Harris'
'Evan R. King'
'Emily V. Eames'
'Shao-Liang Zheng'
'Theodore A. Betley'

_publ_section_title
;
 Trigonal Mn3 and Co3 Clusters Supported by Weak-Field Ligands: A
 Structural, Spectroscopic, Magnetic, and Computational Investigation into
 the Correlation of Molecular and Electronic Structure
;
_journal_name_full 'Inorganic Chemistry'
_journal_page_first 10290
_journal_page_last 10299
_journal_paper_doi 10.1021/ic301278m
_journal_volume 51
_journal_year 2012
_chemical_absolute_configuration ad
_chemical_formula_sum 'C67 H73 Co3 F6 N6 O0.5 P4'
_chemical_formula_weight 1384.98
_chemical_name_systematic
; 
 ? 
;
_space_group_IT_number 143
_symmetry_cell_setting hexagonal
_symmetry_space_group_name_Hall 'P 3'
_symmetry_space_group_name_H-M 'P 3'
_atom_sites_solution_hydrogens geom
_atom_sites_solution_primary direct
_atom_sites_solution_secondary difmap
_audit_creation_method SHELXL-97
_cell_angle_alpha 90.00
_cell_angle_beta 90.00
_cell_angle_gamma 120.00
_cell_formula_units_Z 1
_cell_length_a 12.6987(14)
_cell_length_b 12.6987(14)
_cell_length_c 11.4114(13)
_cell_measurement_reflns_used 993
_cell_measurement_temperature 100(2)
_cell_measurement_theta_max 27.395
_cell_measurement_theta_min 2.572
_cell_volume 1593.6(3)
_computing_cell_refinement 'SAINT 7.46A (Bruker-AXS, 2009)'
_computing_data_collection 'APEX2 v2009.3.0 (Bruker-AXS, 2009)'
_computing_data_reduction 'SAINT 7.46A (Bruker-AXS, 2009)'
_computing_molecular_graphics 'Bruker SHELXTL'
_computing_publication_material 'Bruker SHELXTL'
_computing_structure_refinement 'SHELXL-97 (Sheldrick, 2008)'
_computing_structure_solution 'SHELXS-97 (Sheldrick, 2008)'
_diffrn_ambient_temperature 100(2)
_diffrn_measured_fraction_theta_full 1.000
_diffrn_measured_fraction_theta_max 1.000
_diffrn_measurement_device_type 'Bruker d8 goniometer with CCD area detector'
_diffrn_measurement_method 'phi and omega scans'
_diffrn_radiation_monochromator graphite
_diffrn_radiation_source 'fine-focus sealed tube'
_diffrn_radiation_type MoK\a
_diffrn_radiation_wavelength 0.71073
_diffrn_reflns_av_R_equivalents 0.0293
_diffrn_reflns_av_sigmaI/netI 0.0271
_diffrn_reflns_limit_h_max 15
_diffrn_reflns_limit_h_min -15
_diffrn_reflns_limit_k_max 15
_diffrn_reflns_limit_k_min -15
_diffrn_reflns_limit_l_max 13
_diffrn_reflns_limit_l_min -13
_diffrn_reflns_number 18755
_diffrn_reflns_theta_full 25.03
_diffrn_reflns_theta_max 25.03
_diffrn_reflns_theta_min 1.78
_exptl_absorpt_coefficient_mu 0.937
_exptl_absorpt_correction_T_max 0.9121
_exptl_absorpt_correction_T_min 0.8348
_exptl_absorpt_correction_type multi-scan
_exptl_absorpt_process_details 'SADABS (Sheldrick, 2009)'
_exptl_crystal_colour green
_exptl_crystal_density_diffrn 1.443
_exptl_crystal_description plate
_exptl_crystal_F_000 716
_exptl_crystal_size_max 0.20
_exptl_crystal_size_mid 0.19
_exptl_crystal_size_min 0.10
_refine_diff_density_max 0.568
_refine_diff_density_min -0.203
_refine_diff_density_rms 0.062
_refine_ls_abs_structure_details 'Flack H D (1983), Acta Cryst. A39, 876-881'
_refine_ls_abs_structure_Flack 0.036(14)
_refine_ls_extinction_method none
_refine_ls_goodness_of_fit_ref 1.046
_refine_ls_hydrogen_treatment constr
_refine_ls_matrix_type full
_refine_ls_number_parameters 359
_refine_ls_number_reflns 3777
_refine_ls_number_restraints 167
_refine_ls_restrained_S_all 1.190
_refine_ls_R_factor_all 0.0277
_refine_ls_R_factor_gt 0.0265
_refine_ls_shift/su_max 0.018
_refine_ls_shift/su_mean 0.000
_refine_ls_structure_factor_coef Fsqd
_refine_ls_weighting_details 'calc w=1/[\s^2^(Fo^2^)+(0.0461P)^2^+0.4974P] where P=(Fo^2^+2Fc^2^)/3'
_refine_ls_weighting_scheme calc
_refine_ls_wR_factor_gt 0.0718
_refine_ls_wR_factor_ref 0.0725
_reflns_number_gt 3650
_reflns_number_total 3777
_reflns_threshold_expression >2sigma(I)
_cod_data_source_file ic301278m_si_003_12.cif
_cod_data_source_block LPhPF6
_cod_original_formula_sum 'C67 H73 Co3 F6 N6 O0.50 P4'
_cod_database_code 4330509

loop_
_symmetry_equiv_pos_as_xyz
'x, y, z'
'-y, x-y, z'
'-x+y, -x, z'

loop_
_atom_site_label
_atom_site_type_symbol
_atom_site_fract_x
_atom_site_fract_y
_atom_site_fract_z
_atom_site_U_iso_or_equiv
_atom_site_adp_type
_atom_site_occupancy
_atom_site_symmetry_multiplicity
_atom_site_calc_flag
_atom_site_refinement_flags
_atom_site_disorder_assembly
_atom_site_disorder_group
Co1 Co 0.12400(3) 0.04524(3) 0.11410(14) 0.02031(12) Uani 1 1 d . . .
P1 P 0.32772(7) 0.11979(7) 0.09239(15) 0.02222(19) Uani 1 1 d . . .
N1 N 0.0940(2) 0.1487(2) 0.0067(3) 0.0228(6) Uani 1 1 d . B .
N2 N 0.1134(2) 0.1733(2) 0.2182(3) 0.0230(6) Uani 1 1 d . . .
C1 C 0.0000 0.0000 -0.2936(5) 0.0265(12) Uani 1 3 d S . .
H1A H -0.0265 0.0558 -0.3222 0.040 Uiso 0.33 1 calc PR A -1
H1B H -0.0558 -0.0823 -0.3222 0.040 Uiso 0.33 1 calc PR A -1
H1C H 0.0823 0.0265 -0.3222 0.040 Uiso 0.33 1 calc PR A -1
C9 C 0.1849(3) 0.2862(3) 0.1580(3) 0.0233(7) Uani 1 1 d . B .
C2 C 0.0000 0.0000 -0.1592(5) 0.0219(11) Uani 1 3 d S . .
C3 C 0.0815(3) 0.1305(3) -0.1193(3) 0.0237(7) Uani 1 1 d . . .
H3A H 0.1635 0.1607 -0.1533 0.028 Uiso 1 1 calc R . .
H3B H 0.0491 0.1809 -0.1518 0.028 Uiso 1 1 calc R . .
C4 C 0.1735(3) 0.2720(3) 0.0371(3) 0.0227(7) Uani 1 1 d . . .
C5 C 0.2368(3) 0.3698(3) -0.0384(4) 0.0260(7) Uani 1 1 d . B .
H5 H 0.2291 0.3592 -0.1210 0.031 Uiso 1 1 calc R . .
C6 C 0.3126(3) 0.4853(3) 0.0114(4) 0.0308(8) Uani 1 1 d . . .
H6 H 0.3561 0.5540 -0.0381 0.037 Uiso 1 1 calc R B .
C7 C 0.3239(3) 0.4992(3) 0.1303(4) 0.0300(8) Uani 1 1 d . B .
H7 H 0.3766 0.5774 0.1621 0.036 Uiso 1 1 calc R . .
C8 C 0.2597(3) 0.4008(3) 0.2061(4) 0.0273(7) Uani 1 1 d . . .
H8 H 0.2669 0.4119 0.2887 0.033 Uiso 1 1 calc R B .
C10 C 0.1338(3) 0.1949(3) 0.3428(3) 0.0287(7) Uani 0.555(14) 1 d PU B 1
C11 C 0.0727(13) 0.2305(14) 0.4186(14) 0.0329(18) Uani 0.555(14) 1 d PU B 1
H11 H 0.0011 0.2287 0.3916 0.040 Uiso 0.555(14) 1 calc PR B 1
C12 C 0.1120(14) 0.2694(10) 0.5347(11) 0.038(2) Uani 0.555(14) 1 d PU B 1
H12 H 0.0662 0.2916 0.5844 0.045 Uiso 0.555(14) 1 calc PR B 1
C13 C 0.2160(11) 0.2752(12) 0.5752(11) 0.038(2) Uani 0.555(14) 1 d PU B 1
H13 H 0.2426 0.3018 0.6530 0.046 Uiso 0.555(14) 1 calc PR B 1
C14 C 0.2821(13) 0.2429(14) 0.5041(14) 0.039(2) Uani 0.555(14) 1 d PU B 1
H14 H 0.3558 0.2496 0.5316 0.046 Uiso 0.555(14) 1 calc PR B 1
C15 C 0.2421(17) 0.2013(15) 0.394(2) 0.032(2) Uani 0.555(14) 1 d PU B 1
H15 H 0.2869 0.1749 0.3486 0.039 Uiso 0.555(14) 1 calc PR B 1
C10B C 0.1338(3) 0.1949(3) 0.3428(3) 0.0287(7) Uani 0.445(14) 1 d P B 2
C11B C 0.0429(16) 0.2079(19) 0.3974(18) 0.0329(18) Uani 0.445(14) 1 d P B 2
H11B H -0.0299 0.1905 0.3580 0.040 Uiso 0.445(14) 1 calc PR B 2
C12B C 0.0651(14) 0.2481(14) 0.5140(15) 0.038(2) Uani 0.445(14) 1 d P B 2
H12B H 0.0044 0.2548 0.5566 0.045 Uiso 0.445(14) 1 calc PR B 2
C13B C 0.1747(18) 0.2784(15) 0.5679(15) 0.038(2) Uani 0.445(14) 1 d P B 2
H13B H 0.1892 0.3076 0.6463 0.046 Uiso 0.445(14) 1 calc PR B 2
C14B C 0.2615(16) 0.2665(18) 0.509(2) 0.039(2) Uani 0.445(14) 1 d P B 2
H14B H 0.3347 0.2833 0.5473 0.046 Uiso 0.445(14) 1 calc PR B 2
C15B C 0.241(2) 0.228(2) 0.388(3) 0.032(2) Uani 0.445(14) 1 d P B 2
H15B H 0.3036 0.2271 0.3427 0.039 Uiso 0.445(14) 1 calc PR B 2
C16 C 0.4343(3) 0.2808(3) 0.1231(4) 0.0309(8) Uani 1 1 d . . .
H16A H 0.4152 0.3315 0.0727 0.046 Uiso 1 1 calc R . .
H16B H 0.5176 0.2987 0.1075 0.046 Uiso 1 1 calc R . .
H16C H 0.4270 0.2981 0.2054 0.046 Uiso 1 1 calc R . .
C17 C 0.3938(3) 0.0481(3) 0.1808(3) 0.0276(7) Uani 1 1 d . . .
H17A H 0.3943 0.0697 0.2633 0.041 Uiso 1 1 calc R . .
H17B H 0.4773 0.0765 0.1548 0.041 Uiso 1 1 calc R . .
H17C H 0.3453 -0.0404 0.1718 0.041 Uiso 1 1 calc R . .
C18 C 0.3765(3) 0.1101(3) -0.0555(3) 0.0259(7) Uani 1 1 d . . .
C23 C 0.3902(3) 0.0120(3) -0.0907(4) 0.0314(8) Uani 1 1 d . . .
H23 H 0.3722 -0.0517 -0.0366 0.038 Uiso 1 1 calc R . .
C22 C 0.4291(3) 0.0056(4) -0.2012(4) 0.0378(8) Uani 1 1 d . . .
H22 H 0.4362 -0.0627 -0.2235 0.045 Uiso 1 1 calc R . .
C21 C 0.4581(3) 0.0996(4) -0.2806(4) 0.0417(9) Uani 1 1 d . . .
H21 H 0.4854 0.0957 -0.3572 0.050 Uiso 1 1 calc R . .
C20 C 0.4471(3) 0.1976(4) -0.2482(4) 0.0419(9) Uani 1 1 d . . .
H20 H 0.4681 0.2621 -0.3021 0.050 Uiso 1 1 calc R . .
C19 C 0.4056(3) 0.2031(3) -0.1375(4) 0.0350(8) Uani 1 1 d . . .
H19 H 0.3966 0.2707 -0.1168 0.042 Uiso 1 1 calc R . .
P2 P 0.6653(13) 0.336(2) 0.4224(2) 0.0307(7) Uani 0.33 1 d PDU C -1
F1 F 0.675(5) 0.324(4) 0.5612(4) 0.038(2) Uani 0.33 1 d PDU C -1
F2 F 0.5821(16) 0.3950(17) 0.4174(8) 0.0489(17) Uani 0.33 1 d PDU C -1
F3 F 0.654(3) 0.3145(18) 0.2837(4) 0.040(2) Uani 0.33 1 d PDU C -1
F4 F 0.7481(16) 0.2742(16) 0.4231(9) 0.0458(19) Uani 0.33 1 d PDU C -1
F5 F 0.7808(12) 0.4661(9) 0.4254(8) 0.0477(19) Uani 0.33 1 d PDU C -1
F6 F 0.5438(13) 0.2055(10) 0.4238(9) 0.049(2) Uani 0.33 1 d PDU C -1
O1S O 0.4004(19) 0.619(2) -0.4922(17) 0.065(4) Uani 0.17 1 d PDU D -2
C1S C 0.3000(18) 0.638(3) -0.536(2) 0.061(4) Uani 0.17 1 d PDU D -2
H1SA H 0.3335 0.7246 -0.5580 0.073 Uiso 0.17 1 calc PR D -2
H1SB H 0.2632 0.5879 -0.6067 0.073 Uiso 0.17 1 calc PR D -2
C2S C 0.204(2) 0.604(3) -0.443(2) 0.059(4) Uani 0.17 1 d PDU D -2
H2SA H 0.1478 0.6355 -0.4587 0.071 Uiso 0.17 1 calc PR D -2
H2SB H 0.1569 0.5154 -0.4269 0.071 Uiso 0.17 1 calc PR D -2
C3S C 0.296(2) 0.675(3) -0.3492(19) 0.062(4) Uani 0.17 1 d PDU D -2
H3SA H 0.3475 0.7620 -0.3681 0.075 Uiso 0.17 1 calc PR D -2
H3SB H 0.2602 0.6640 -0.2701 0.075 Uiso 0.17 1 calc PR D -2
C4S C 0.361(2) 0.603(3) -0.367(2) 0.064(4) Uani 0.17 1 d PDU D -2
H4SA H 0.3059 0.5161 -0.3492 0.076 Uiso 0.17 1 calc PR D -2
H4SB H 0.4327 0.6341 -0.3142 0.076 Uiso 0.17 1 calc PR D -2

loop_
_atom_site_aniso_label
_atom_site_aniso_U_11
_atom_site_aniso_U_22
_atom_site_aniso_U_33
_atom_site_aniso_U_23
_atom_site_aniso_U_13
_atom_site_aniso_U_12
Co1 0.0105(2) 0.01029(19) 0.0401(2) 0.00027(17) -0.00005(17) 0.00516(16)
P1 0.0104(3) 0.0130(4) 0.0429(5) -0.0002(3) -0.0010(3) 0.0056(3)
N1 0.0128(12) 0.0137(12) 0.0440(16) -0.0001(11) -0.0002(11) 0.0082(10)
N2 0.0146(12) 0.0125(12) 0.0415(16) -0.0012(11) -0.0009(11) 0.0064(10)
C1 0.0191(16) 0.0191(16) 0.041(3) 0.000 0.000 0.0096(8)
C9 0.0117(14) 0.0101(13) 0.050(2) -0.0004(13) 0.0023(13) 0.0066(12)
C2 0.0121(14) 0.0121(14) 0.041(3) 0.000 0.000 0.0060(7)
C3 0.0165(15) 0.0161(15) 0.038(2) 0.0029(13) 0.0016(13) 0.0081(12)
C4 0.0107(13) 0.0139(15) 0.046(2) 0.0016(13) -0.0010(12) 0.0079(12)
C5 0.0147(15) 0.0173(15) 0.048(2) 0.0018(14) 0.0005(13) 0.0096(13)
C6 0.0142(15) 0.0154(15) 0.063(2) 0.0044(15) 0.0036(15) 0.0076(13)
C7 0.0135(14) 0.0126(15) 0.064(3) -0.0070(14) -0.0004(14) 0.0065(12)
C8 0.0145(14) 0.0174(16) 0.051(2) -0.0041(14) -0.0014(14) 0.0091(13)
C10 0.0237(16) 0.0126(14) 0.0437(19) -0.0021(13) 0.0041(14) 0.0045(13)
C11 0.031(5) 0.021(5) 0.044(5) 0.002(3) 0.010(3) 0.012(4)
C12 0.039(6) 0.026(4) 0.044(4) -0.001(3) 0.011(5) 0.013(5)
C13 0.037(6) 0.026(2) 0.039(3) -0.0052(19) 0.005(4) 0.006(4)
C14 0.031(4) 0.038(6) 0.040(2) -0.005(3) 0.000(3) 0.012(2)
C15 0.0307(19) 0.028(7) 0.039(3) -0.003(5) -0.0026(17) 0.015(4)
C10B 0.0237(16) 0.0126(14) 0.0437(19) -0.0021(13) 0.0041(14) 0.0045(13)
C11B 0.031(5) 0.021(5) 0.044(5) 0.002(3) 0.010(3) 0.012(4)
C12B 0.039(6) 0.026(4) 0.044(4) -0.001(3) 0.011(5) 0.013(5)
C13B 0.037(6) 0.026(2) 0.039(3) -0.0052(19) 0.005(4) 0.006(4)
C14B 0.031(4) 0.038(6) 0.040(2) -0.005(3) 0.000(3) 0.012(2)
C15B 0.0307(19) 0.028(7) 0.039(3) -0.003(5) -0.0026(17) 0.015(4)
C16 0.0130(15) 0.0153(15) 0.062(2) -0.0040(15) 0.0001(14) 0.0054(13)
C17 0.0152(15) 0.0237(16) 0.044(2) 0.0014(14) -0.0012(13) 0.0095(13)
C18 0.0115(14) 0.0205(15) 0.0418(19) 0.0024(14) -0.0018(12) 0.0051(12)
C23 0.0219(16) 0.0212(16) 0.048(2) 0.0042(14) 0.0045(14) 0.0086(14)
C22 0.0284(18) 0.033(2) 0.049(2) -0.0037(16) 0.0064(16) 0.0134(16)
C21 0.0226(18) 0.053(3) 0.041(2) -0.0008(18) -0.0004(15) 0.0130(17)
C20 0.0249(18) 0.045(2) 0.052(2) 0.0174(18) 0.0036(16) 0.0146(17)
C19 0.0220(17) 0.0311(19) 0.053(2) 0.0100(16) -0.0027(15) 0.0140(15)
P2 0.034(3) 0.028(3) 0.0276(8) 0.004(3) 0.003(4) 0.014(2)
F1 0.043(5) 0.044(6) 0.0310(15) 0.002(3) 0.000(3) 0.024(3)
F2 0.054(3) 0.057(4) 0.050(4) 0.006(4) 0.002(4) 0.039(3)
F3 0.036(4) 0.043(5) 0.0299(15) -0.002(2) 0.001(3) 0.010(4)
F4 0.053(4) 0.047(4) 0.047(4) 0.006(5) 0.008(5) 0.033(4)
F5 0.044(3) 0.030(2) 0.052(4) 0.000(3) -0.004(4) 0.005(3)
F6 0.043(3) 0.035(3) 0.048(3) 0.003(4) 0.003(4) 0.002(2)
O1S 0.055(8) 0.055(7) 0.066(8) -0.024(7) -0.013(6) 0.013(6)
C1S 0.057(9) 0.049(7) 0.060(8) -0.029(7) -0.014(6) 0.015(6)
C2S 0.060(8) 0.044(7) 0.058(8) -0.029(7) -0.013(6) 0.015(6)
C3S 0.061(9) 0.046(7) 0.059(8) -0.027(7) -0.014(6) 0.011(6)
C4S 0.058(8) 0.050(7) 0.063(8) -0.025(7) -0.015(6) 0.012(6)

loop_
_atom_type_symbol
_atom_type_description
_atom_type_scat_dispersion_real
_atom_type_scat_dispersion_imag
_atom_type_scat_source
C C 0.0033 0.0016 'International Tables Vol C Tables 4.2.6.8 and 6.1.1.4'
H H 0.0000 0.0000 'International Tables Vol C Tables 4.2.6.8 and 6.1.1.4'
N N 0.0061 0.0033 'International Tables Vol C Tables 4.2.6.8 and 6.1.1.4'
P P 0.1023 0.0942 'International Tables Vol C Tables 4.2.6.8 and 6.1.1.4'
Co Co 0.3494 0.9721 'International Tables Vol C Tables 4.2.6.8 and 6.1.1.4'
F F 0.0171 0.0103 'International Tables Vol C Tables 4.2.6.8 and 6.1.1.4'
O O 0.0106 0.0060 'International Tables Vol C Tables 4.2.6.8 and 6.1.1.4'

loop_
_geom_angle_atom_site_label_1
_geom_angle_atom_site_label_2
_geom_angle_atom_site_label_3
_geom_angle
_geom_angle_site_symmetry_1
_geom_angle_site_symmetry_3
N1 Co1 N1 93.63(16) 3 .
N1 Co1 N2 152.86(10) 3 .
N1 Co1 N2 73.92(11) . .
N1 Co1 N2 73.00(11) 3 3
N1 Co1 N2 150.81(10) . 3
N2 Co1 N2 106.22(15) . 3
N1 Co1 P1 102.17(8) 3 .
N1 Co1 P1 102.30(8) . .
N2 Co1 P1 104.01(7) . .
N2 Co1 P1 105.81(7) 3 .
N1 Co1 Co1 52.66(7) 3 3
N1 Co1 Co1 96.85(7) . 3
N2 Co1 Co1 104.00(7) . 3
N2 Co1 Co1 54.29(7) 3 3
P1 Co1 Co1 149.49(3) . 3
N1 Co1 Co1 97.04(7) 3 2
N1 Co1 Co1 52.41(7) . 2
N2 Co1 Co1 56.16(7) . 2
N2 Co1 Co1 102.53(7) 3 2
P1 Co1 Co1 149.34(3) . 2
Co1 Co1 Co1 60.0 3 2
C17 P1 C18 102.82(15) . .
C17 P1 C16 100.59(16) . .
C18 P1 C16 99.52(16) . .
C17 P1 Co1 116.29(11) . .
C18 P1 Co1 115.22(10) . .
C16 P1 Co1 119.57(11) . .
C4 N1 C3 112.3(3) . .
C4 N1 Co1 109.3(2) . 2
C3 N1 Co1 123.00(19) . 2
C4 N1 Co1 108.4(2) . .
C3 N1 Co1 123.54(18) . .
Co1 N1 Co1 74.93(10) 2 .
C9 N2 C10 108.5(3) . .
C9 N2 Co1 104.66(19) . .
C10 N2 Co1 129.5(2) . .
C9 N2 Co1 104.2(2) . 2
C10 N2 Co1 133.5(2) . 2
Co1 N2 Co1 69.54(8) . 2
C2 C1 H1A 109.5 . .
C2 C1 H1B 109.5 . .
C2 C1 H1C 109.5 . .
C4 C9 C8 119.9(3) . .
C4 C9 N2 111.9(3) . .
C8 C9 N2 128.1(3) . .
C3 C2 C3 111.5(2) 2 3
C3 C2 C3 111.5(2) 2 .
C3 C2 C3 111.4(2) 3 .
C3 C2 C1 107.4(2) 2 .
C3 C2 C1 107.4(2) 3 .
C3 C2 C1 107.4(2) . .
N1 C3 C2 115.5(3) . .
N1 C3 H3A 108.4 . .
C2 C3 H3A 108.4 . .
N1 C3 H3B 108.4 . .
C2 C3 H3B 108.4 . .
H3A C3 H3B 107.5 . .
C9 C4 C5 121.6(3) . .
C9 C4 N1 110.9(3) . .
C5 C4 N1 127.5(3) . .
C4 C5 C6 117.9(3) . .
C4 C5 H5 121.0 . .
C6 C5 H5 121.0 . .
C7 C6 C5 120.5(3) . .
C7 C6 H6 119.8 . .
C5 C6 H6 119.8 . .
C6 C7 C8 121.5(3) . .
C6 C7 H7 119.2 . .
C8 C7 H7 119.2 . .
C9 C8 C7 118.6(3) . .
C9 C8 H8 120.7 . .
C7 C8 H8 120.7 . .
C11 C10 N2 126.9(7) . .
C11 C10 C15 113.4(11) . .
N2 C10 C15 118.8(10) . .
C10 C11 C12 122.9(11) . .
C10 C11 H11 118.5 . .
C12 C11 H11 118.5 . .
C13 C12 C11 119.9(10) . .
C13 C12 H12 120.1 . .
C11 C12 H12 120.1 . .
C12 C13 C14 120.3(10) . .
C12 C13 H13 119.9 . .
C14 C13 H13 119.9 . .
C15 C14 C13 119.8(12) . .
C15 C14 H14 120.1 . .
C13 C14 H14 120.1 . .
C14 C15 C10 123.6(15) . .
C14 C15 H15 118.2 . .
C10 C15 H15 118.2 . .
C12B C11B H11B 121.9 . .
C13B C12B C11B 120.8(12) . .
C13B C12B H12B 119.6 . .
C11B C12B H12B 119.6 . .
C14B C13B C12B 120.3(14) . .
C14B C13B H13B 119.8 . .
C12B C13B H13B 119.8 . .
C13B C14B C15B 119.5(16) . .
C13B C14B H14B 120.2 . .
C15B C14B H14B 120.2 . .
C14B C15B H15B 121.2 . .
P1 C16 H16A 109.5 . .
P1 C16 H16B 109.5 . .
H16A C16 H16B 109.5 . .
P1 C16 H16C 109.5 . .
H16A C16 H16C 109.5 . .
H16B C16 H16C 109.5 . .
P1 C17 H17A 109.5 . .
P1 C17 H17B 109.5 . .
H17A C17 H17B 109.5 . .
P1 C17 H17C 109.5 . .
H17A C17 H17C 109.5 . .
H17B C17 H17C 109.5 . .
C23 C18 C19 117.4(3) . .
C23 C18 P1 121.6(3) . .
C19 C18 P1 121.0(3) . .
C22 C23 C18 121.7(3) . .
C22 C23 H23 119.2 . .
C18 C23 H23 119.2 . .
C23 C22 C21 119.7(4) . .
C23 C22 H22 120.1 . .
C21 C22 H22 120.1 . .
C20 C21 C22 119.9(4) . .
C20 C21 H21 120.0 . .
C22 C21 H21 120.0 . .
C21 C20 C19 120.5(4) . .
C21 C20 H20 119.8 . .
C19 C20 H20 119.8 . .
C20 C19 C18 120.8(3) . .
C20 C19 H19 119.6 . .
C18 C19 H19 119.6 . .
F5 P2 F2 89.7(12) . .
F5 P2 F4 91.1(8) . .
F2 P2 F4 178.0(7) . .
F5 P2 F3 99.0(9) . .
F2 P2 F3 91.2(19) . .
F4 P2 F3 87(2) . .
F5 P2 F1 90(2) . .
F2 P2 F1 100.3(10) . .
F4 P2 F1 81.5(10) . .
F3 P2 F1 165(2) . .
F5 P2 F6 176.9(12) . .
F2 P2 F6 87.9(8) . .
F4 P2 F6 91.4(12) . .
F3 P2 F6 82.9(9) . .
F1 P2 F6 88(2) . .
C4S O1S C1S 95(2) . .
C2S C1S O1S 110.6(19) . .
C2S C1S H1SA 109.5 . .
O1S C1S H1SA 109.5 . .
C2S C1S H1SB 109.5 . .
O1S C1S H1SB 109.5 . .
H1SA C1S H1SB 108.1 . .
C3S C2S C1S 92.7(13) . .
C1S C2S C4S 70.7(16) . .
C3S C2S H2SA 113.2 . .
C1S C2S H2SA 113.2 . .
C4S C2S H2SA 156.5 . .
C3S C2S H2SB 113.2 . .
C1S C2S H2SB 113.2 . .
C4S C2S H2SB 87.3 . .
H2SA C2S H2SB 110.5 . .
C4S C3S C2S 92.7(13) . .
C4S C3S H3SA 113.2 . .
C2S C3S H3SA 113.2 . .
C4S C3S H3SB 113.2 . .
C2S C3S H3SB 113.2 . .
H3SA C3S H3SB 110.5 . .
C3S C4S O1S 106.8(19) . .
O1S C4S C2S 82.1(13) . .
C3S C4S H4SA 110.4 . .
O1S C4S H4SA 110.4 . .
C2S C4S H4SA 86.9 . .
C3S C4S H4SB 110.4 . .
O1S C4S H4SB 110.4 . .
C2S C4S H4SB 153.9 . .
H4SA C4S H4SB 108.6 . .

loop_
_geom_bond_atom_site_label_1
_geom_bond_atom_site_label_2
_geom_bond_distance
_geom_bond_site_symmetry_2
Co1 N1 1.962(3) 3
Co1 N1 1.968(3) .
Co1 N2 2.072(3) .
Co1 N2 2.119(3) 3
Co1 P1 2.2806(8) .
Co1 Co1 2.3905(7) 3
Co1 Co1 2.3905(7) 2
P1 C17 1.821(3) .
P1 C18 1.823(3) .
P1 C16 1.835(3) .
N1 C4 1.418(4) .
N1 C3 1.453(5) .
N1 Co1 1.962(3) 2
N2 C9 1.432(4) .
N2 C10 1.447(5) .
N2 Co1 2.119(3) 2
C1 C2 1.533(8) .
C1 H1A 0.9800 .
C1 H1B 0.9800 .
C1 H1C 0.9800 .
C9 C4 1.390(5) .
C9 C8 1.392(5) .
C2 C3 1.520(3) 2
C2 C3 1.520(3) 3
C2 C3 1.520(3) .
C3 H3A 0.9900 .
C3 H3B 0.9900 .
C4 C5 1.391(5) .
C5 C6 1.411(5) .
C5 H5 0.9500 .
C6 C7 1.366(5) .
C6 H6 0.9500 .
C7 C8 1.399(5) .
C7 H7 0.9500 .
C8 H8 0.9500 .
C10 C11 1.380(18) .
C10 C15 1.460(19) .
C11 C12 1.415(14) .
C11 H11 0.9500 .
C12 C13 1.366(13) .
C12 H12 0.9500 .
C13 C14 1.369(13) .
C13 H13 0.9500 .
C14 C15 1.35(3) .
C14 H14 0.9500 .
C15 H15 0.9500 .
C11B C12B 1.402(19) .
C11B H11B 0.9500 .
C12B C13B 1.389(16) .
C12B H12B 0.9500 .
C13B C14B 1.363(17) .
C13B H13B 0.9500 .
C14B C15B 1.44(4) .
C14B H14B 0.9500 .
C15B H15B 0.9500 .
C16 H16A 0.9800 .
C16 H16B 0.9800 .
C16 H16C 0.9800 .
C17 H17A 0.9800 .
C17 H17B 0.9800 .
C17 H17C 0.9800 .
C18 C23 1.400(4) .
C18 C19 1.405(5) .
C23 C22 1.371(5) .
C23 H23 0.9500 .
C22 C21 1.394(6) .
C22 H22 0.9500 .
C21 C20 1.370(6) .
C21 H21 0.9500 .
C20 C19 1.384(6) .
C20 H20 0.9500 .
C19 H19 0.9500 .
P2 F5 1.569(19) .
P2 F2 1.575(19) .
P2 F4 1.594(19) .
P2 F3 1.601(7) .
P2 F1 1.601(6) .
P2 F6 1.602(19) .
O1S C4S 1.50(2) .
O1S C1S 1.50(2) .
C1S C2S 1.51(2) .
C1S H1SA 0.9900 .
C1S H1SB 0.9900 .
C2S C3S 1.51(3) .
C2S C4S 2.19(3) .
C2S H2SA 0.9900 .
C2S H2SB 0.9900 .
C3S C4S 1.51(2) .
C3S H3SA 0.9900 .
C3S H3SB 0.9900 .
C4S H4SA 0.9900 .
C4S H4SB 0.9900 .

loop_
_geom_torsion_atom_site_label_1
_geom_torsion_atom_site_label_2
_geom_torsion_atom_site_label_3
_geom_torsion_atom_site_label_4
_geom_torsion
_geom_torsion_site_symmetry_1
_geom_torsion_site_symmetry_4
N1 Co1 P1 C17 -84.33(15) 3 .
N1 Co1 P1 C17 179.16(16) . .
N2 Co1 P1 C17 102.91(15) . .
N2 Co1 P1 C17 -8.79(15) 3 .
Co1 Co1 P1 C17 -53.21(15) 3 .
Co1 Co1 P1 C17 148.11(13) 2 .
N1 Co1 P1 C18 36.09(14) 3 .
N1 Co1 P1 C18 -60.42(14) . .
N2 Co1 P1 C18 -136.67(14) . .
N2 Co1 P1 C18 111.63(14) 3 .
Co1 Co1 P1 C18 67.21(13) 3 .
Co1 Co1 P1 C18 -91.48(12) 2 .
N1 Co1 P1 C16 154.61(17) 3 .
N1 Co1 P1 C16 58.10(18) . .
N2 Co1 P1 C16 -18.15(17) . .
N2 Co1 P1 C16 -129.86(17) 3 .
Co1 Co1 P1 C16 -174.27(15) 3 .
Co1 Co1 P1 C16 27.04(17) 2 .
N1 Co1 N1 C4 -158.2(2) 3 .
N2 Co1 N1 C4 46.3(2) . .
N2 Co1 N1 C4 140.9(2) 3 .
P1 Co1 N1 C4 -54.9(2) . .
Co1 Co1 N1 C4 148.98(19) 3 .
Co1 Co1 N1 C4 105.7(2) 2 .
N1 Co1 N1 C3 -23.8(2) 3 .
N2 Co1 N1 C3 -179.3(2) . .
N2 Co1 N1 C3 -84.7(3) 3 .
P1 Co1 N1 C3 79.5(2) . .
Co1 Co1 N1 C3 -76.6(2) 3 .
Co1 Co1 N1 C3 -119.9(2) 2 .
N1 Co1 N1 Co1 96.09(10) 3 2
N2 Co1 N1 Co1 -59.37(9) . 2
N2 Co1 N1 Co1 35.2(3) 3 2
P1 Co1 N1 Co1 -160.61(5) . 2
Co1 Co1 N1 Co1 43.28(7) 3 2
N1 Co1 N2 C9 -110.1(3) 3 .
N1 Co1 N2 C9 -44.80(19) . .
N2 Co1 N2 C9 165.62(19) 3 .
P1 Co1 N2 C9 54.22(19) . .
Co1 Co1 N2 C9 -138.01(17) 3 .
Co1 Co1 N2 C9 -100.0(2) 2 .
N1 Co1 N2 C10 120.0(3) 3 .
N1 Co1 N2 C10 -174.7(3) . .
N2 Co1 N2 C10 35.7(3) 3 .
P1 Co1 N2 C10 -75.7(2) . .
Co1 Co1 N2 C10 92.1(2) 3 .
Co1 Co1 N2 C10 130.1(3) 2 .
N1 Co1 N2 Co1 -10.1(3) 3 2
N1 Co1 N2 Co1 55.17(8) . 2
N2 Co1 N2 Co1 -94.41(8) 3 2
P1 Co1 N2 Co1 154.18(4) . 2
Co1 Co1 N2 Co1 -38.04(7) 3 2
C10 N2 C9 C4 177.8(2) . .
Co1 N2 C9 C4 36.4(3) . .
Co1 N2 C9 C4 -35.8(3) 2 .
C10 N2 C9 C8 -2.1(4) . .
Co1 N2 C9 C8 -143.5(3) . .
Co1 N2 C9 C8 144.3(3) 2 .
C4 N1 C3 C2 178.59(19) . .
Co1 N1 C3 C2 -47.7(3) 2 .
Co1 N1 C3 C2 45.7(3) . .
C3 C2 C3 N1 63.2(4) 2 .
C3 C2 C3 N1 -62.0(4) 3 .
C1 C2 C3 N1 -179.39(17) . .
C8 C9 C4 C5 0.9(4) . .
N2 C9 C4 C5 -179.0(3) . .
C8 C9 C4 N1 179.7(2) . .
N2 C9 C4 N1 -0.2(3) . .
C3 N1 C4 C9 -179.2(2) . .
Co1 N1 C4 C9 40.8(3) 2 .
Co1 N1 C4 C9 -39.2(3) . .
C3 N1 C4 C5 -0.5(4) . .
Co1 N1 C4 C5 -140.5(3) 2 .
Co1 N1 C4 C5 139.5(3) . .
C9 C4 C5 C6 -0.7(4) . .
N1 C4 C5 C6 -179.2(3) . .
C4 C5 C6 C7 0.8(4) . .
C5 C6 C7 C8 -1.2(5) . .
C4 C9 C8 C7 -1.3(4) . .
N2 C9 C8 C7 178.6(3) . .
C6 C7 C8 C9 1.4(5) . .
C9 N2 C10 C11 87.0(9) . .
Co1 N2 C10 C11 -144.5(8) . .
Co1 N2 C10 C11 -45.4(9) 2 .
C9 N2 C10 C15 -81.4(8) . .
Co1 N2 C10 C15 47.1(8) . .
Co1 N2 C10 C15 146.2(8) 2 .
N2 C10 C11 C12 -168.9(9) . .
C15 C10 C11 C12 0.1(16) . .
C10 C11 C12 C13 1.3(19) . .
C11 C12 C13 C14 -0.3(18) . .
C12 C13 C14 C15 -2(2) . .
C13 C14 C15 C10 4(2) . .
C11 C10 C15 C14 -2.6(18) . .
N2 C10 C15 C14 167.3(12) . .
C11B C12B C13B C14B -2(2) . .
C12B C13B C14B C15B 3(3) . .
C17 P1 C18 C23 33.2(3) . .
C16 P1 C18 C23 136.4(3) . .
Co1 P1 C18 C23 -94.4(3) . .
C17 P1 C18 C19 -144.8(3) . .
C16 P1 C18 C19 -41.6(3) . .
Co1 P1 C18 C19 87.6(3) . .
C19 C18 C23 C22 -0.7(5) . .
P1 C18 C23 C22 -178.8(3) . .
C18 C23 C22 C21 1.2(5) . .
C23 C22 C21 C20 -0.3(6) . .
C22 C21 C20 C19 -1.0(6) . .
C21 C20 C19 C18 1.5(5) . .
C23 C18 C19 C20 -0.6(5) . .
P1 C18 C19 C20 177.5(3) . .
C4S O1S C1S C2S -13(2) . .
O1S C1S C2S C3S 48(3) . .
O1S C1S C2S C4S 9.1(18) . .
C1S C2S C3S C4S -58(3) . .
C2S C3S C4S O1S 58(3) . .
C1S O1S C4S C3S -28(2) . .
C1S O1S C4S C2S 8.2(16) . .
C1S C2S C4S C3S 116(3) . .
C3S C2S C4S O1S -125(3) . .
C1S C2S C4S O1S -8.6(17) . .
